data_2211627
loop_
_publ_author_name
'M. Periasamy'
'Sudha Soundirapandian'
'S. Athimoolam'
'A. Ponnusamy'
'S. Natarajan'

_publ_section_title
;
 1-Naphthyl-4-phenylcyclohexene
;
_journal_coeditor_code SJ2163
_journal_issue 12
_journal_name_full 'Acta Crystallographica Section E'
_journal_page_first o5651
_journal_page_last o5653
_journal_paper_doi 10.1107/S1600536806047696
_journal_volume 62
_journal_year 2006
_chemical_formula_moiety 'C22 H20'
_chemical_formula_sum 'C22 H20'
_chemical_formula_weight 284.38
_chemical_name_common 1-naphthyl-4-phenylcyclohexene
_chemical_name_systematic 1-naphthyl-4-phenylcyclohexene
_space_group_IT_number 14
_symmetry_cell_setting monoclinic
_symmetry_space_group_name_Hall '-P 2ybc'
_symmetry_space_group_name_H-M 'P 1 21/c 1'
_atom_sites_solution_hydrogens geom
_atom_sites_solution_primary direct
_atom_sites_solution_secondary difmap
_audit_creation_method SHELXL-97
_cell_angle_alpha 90.00
_cell_angle_beta 112.99(2)
_cell_angle_gamma 90.00
_cell_formula_units_Z 4
_cell_length_a 17.1940(11)
_cell_length_b 7.4760(6)
_cell_length_c 13.7950(8)
_cell_measurement_reflns_used 25
_cell_measurement_temperature 293(2)
_cell_measurement_theta_max 13.14
_cell_measurement_theta_min 9.85
_cell_volume 1632.4(3)
_computing_cell_refinement 'CAD4 Express'
_computing_data_collection 'CAD4 Express (Enraf--Nonius, 1994)'
_computing_data_reduction 'XCAD4 (Harms & Wocadlo, 1995)'
_computing_molecular_graphics 'SHELXTL/PC & PLATON (Spek, 2003)'
_computing_publication_material SHELXTL/PC
_computing_structure_refinement SHELXTL/PC
_computing_structure_solution 'SHELXTL/PC (Bruker, 2000)'
_diffrn_ambient_temperature 293(2)
_diffrn_measured_fraction_theta_full 1.000
_diffrn_measured_fraction_theta_max 1.000
_diffrn_measurement_device_type 'MACH3-Nonius sealed tube'
_diffrn_measurement_method \w-2\q
_diffrn_radiation_monochromator graphite
_diffrn_radiation_source 'fine-focus sealed tube'
_diffrn_radiation_type MoK\a
_diffrn_radiation_wavelength 0.71073
_diffrn_reflns_av_R_equivalents 0.0127
_diffrn_reflns_av_sigmaI/netI 0.0206
_diffrn_reflns_limit_h_max 18
_diffrn_reflns_limit_h_min -20
_diffrn_reflns_limit_k_max 8
_diffrn_reflns_limit_k_min -1
_diffrn_reflns_limit_l_max 16
_diffrn_reflns_limit_l_min 0
_diffrn_reflns_number 3495
_diffrn_reflns_theta_full 25.00
_diffrn_reflns_theta_max 24.99
_diffrn_reflns_theta_min 2.57
_diffrn_standards_decay_% 0
_diffrn_standards_interval_time 60
_diffrn_standards_number 3
_exptl_absorpt_coefficient_mu 0.065
_exptl_absorpt_correction_T_max 0.9891
_exptl_absorpt_correction_T_min 0.9395
_exptl_absorpt_correction_type psi-scan
_exptl_absorpt_process_details '(North <i>et al.</i>,  1968)'
_exptl_crystal_colour colourless
_exptl_crystal_density_diffrn 1.157
_exptl_crystal_density_method 'not measured'
_exptl_crystal_description block
_exptl_crystal_F_000 608
_exptl_crystal_size_max 0.21
_exptl_crystal_size_mid 0.18
_exptl_crystal_size_min 0.15
_refine_diff_density_max 0.334
_refine_diff_density_min -0.437
_refine_ls_extinction_method none
_refine_ls_goodness_of_fit_ref 1.039
_refine_ls_hydrogen_treatment constr
_refine_ls_matrix_type full
_refine_ls_number_parameters 199
_refine_ls_number_reflns 2866
_refine_ls_number_restraints 0
_refine_ls_restrained_S_all 1.039
_refine_ls_R_factor_all 0.1003
_refine_ls_R_factor_gt 0.0656
_refine_ls_shift/su_max <0.001
_refine_ls_shift/su_mean <0.001
_refine_ls_structure_factor_coef Fsqd
_refine_ls_weighting_details 'calc w=1/[\s^2^(Fo^2^)+(0.1087P)^2^+0.9808P] where P=(Fo^2^+2Fc^2^)/3'
_refine_ls_weighting_scheme calc
_refine_ls_wR_factor_gt 0.1915
_refine_ls_wR_factor_ref 0.2210
_reflns_number_gt 1864
_reflns_number_total 2866
_reflns_threshold_expression I>2\s(I)
_cod_data_source_file sj2163.cif
_cod_data_source_block I
_cod_original_sg_symbol_H-M 'P 21/c'
_cod_database_code 2211627
_cod_database_fobs_code 2211627

loop_
_symmetry_equiv_pos_as_xyz
'x, y, z'
'-x, y+1/2, -z+1/2'
'-x, -y, -z'
'x, -y-1/2, z-1/2'

loop_
_atom_site_type_symbol
_atom_site_label
_atom_site_fract_x
_atom_site_fract_y
_atom_site_fract_z
_atom_site_U_iso_or_equiv
_atom_site_adp_type
_atom_site_calc_flag
_atom_site_refinement_flags
_atom_site_occupancy
C C1 0.0452(2) 1.3199(5) 0.6118(3) 0.0744(9) Uani d . 1
H H1 0.0228 1.2638 0.5465 0.089 Uiso calc R 1
C C2 0.0010(3) 1.4577(5) 0.6328(3) 0.0832(11) Uani d . 1
H H2 -0.0507 1.4927 0.5820 0.100 Uiso calc R 1
C C3 0.0319(3) 1.5417(5) 0.7259(4) 0.0832(12) Uani d . 1
H H3 0.0018 1.6345 0.7399 0.100 Uiso calc R 1
C C4 0.1077(3) 1.4899(5) 0.7998(4) 0.0882(12) Uani d . 1
H H4 0.1296 1.5484 0.8644 0.106 Uiso calc R 1
C C5 0.1527(2) 1.3506(5) 0.7796(3) 0.0795(10) Uani d . 1
H H5 0.2044 1.3161 0.8308 0.095 Uiso calc R 1
C C6 0.1213(2) 1.2634(4) 0.6845(3) 0.0639(8) Uani d . 1
C C7 0.1688(3) 1.1106(5) 0.6611(5) 0.1053(15) Uani d . 1
H H7 0.2117 1.0970 0.7326 0.126 Uiso calc R 1
C C8 0.1349(3) 0.9393(4) 0.6518(5) 0.1072(17) Uani d . 1
H H8A 0.0775 0.9438 0.5994 0.129 Uiso calc R 1
H H8B 0.1316 0.9090 0.7184 0.129 Uiso calc R 1
C C9 0.17948(19) 0.7897(4) 0.6227(3) 0.0716(10) Uani d . 1
H H9 0.1595 0.6731 0.6181 0.086 Uiso calc R 1
C C10 0.25114(16) 0.8269(3) 0.6027(2) 0.0474(6) Uani d . 1
C C11 0.2774(2) 1.0056(4) 0.5980(3) 0.0723(9) Uani d . 1
H H11A 0.2813 1.0219 0.5303 0.087 Uiso calc R 1
H H11B 0.3340 1.0191 0.6516 0.087 Uiso calc R 1
C C12 0.2244(3) 1.1543(4) 0.6120(4) 0.1042(16) Uani d . 1
H H12A 0.2619 1.2480 0.6528 0.125 Uiso calc R 1
H H12B 0.1912 1.2037 0.5431 0.125 Uiso calc R 1
C C13 0.30257(16) 0.6788(3) 0.5858(2) 0.0472(6) Uani d . 1
C C14 0.3040(2) 0.6495(4) 0.4883(2) 0.0625(8) Uani d . 1
H H14 0.2710 0.7207 0.4320 0.075 Uiso calc R 1
C C15 0.3540(2) 0.5155(5) 0.4715(2) 0.0693(9) Uani d . 1
H H15 0.3534 0.4985 0.4044 0.083 Uiso calc R 1
C C16 0.40338(19) 0.4096(4) 0.5519(2) 0.0614(8) Uani d . 1
H H16 0.4367 0.3214 0.5397 0.074 Uiso calc R 1
C C17 0.40439(16) 0.4329(3) 0.6539(2) 0.0485(7) Uani d . 1
C C18 0.45565(18) 0.3260(4) 0.7394(2) 0.0625(8) Uani d . 1
H H18 0.4889 0.2370 0.7281 0.075 Uiso calc R 1
C C19 0.4573(2) 0.3505(5) 0.8377(3) 0.0692(9) Uani d . 1
H H19 0.4914 0.2785 0.8930 0.083 Uiso calc R 1
C C20 0.4079(2) 0.4835(5) 0.8555(2) 0.0661(8) Uani d . 1
H H20 0.4094 0.4999 0.9231 0.079 Uiso calc R 1
C C21 0.35741(17) 0.5898(4) 0.7759(2) 0.0515(7) Uani d . 1
H H21 0.3248 0.6775 0.7897 0.062 Uiso calc R 1
C C22 0.35386(15) 0.5688(3) 0.67203(19) 0.0430(6) Uani d . 1

loop_
_atom_site_aniso_label
_atom_site_aniso_U_11
_atom_site_aniso_U_22
_atom_site_aniso_U_33
_atom_site_aniso_U_12
_atom_site_aniso_U_13
_atom_site_aniso_U_23
C1 0.102(3) 0.064(2) 0.069(2) 0.0066(19) 0.0462(19) 0.0023(17)
C2 0.097(3) 0.068(2) 0.098(3) 0.027(2) 0.053(2) 0.025(2)
C3 0.114(3) 0.0516(19) 0.123(3) 0.007(2) 0.089(3) 0.002(2)
C4 0.118(3) 0.072(2) 0.099(3) -0.023(2) 0.069(3) -0.027(2)
C5 0.074(2) 0.074(2) 0.092(3) -0.0063(18) 0.0343(19) -0.002(2)
C6 0.0722(19) 0.0448(16) 0.092(2) 0.0026(15) 0.0513(19) 0.0047(16)
C7 0.114(3) 0.052(2) 0.196(5) 0.004(2) 0.111(3) -0.011(2)
C8 0.104(3) 0.0427(19) 0.225(5) -0.0035(18) 0.119(3) -0.003(2)
C9 0.0699(19) 0.0387(15) 0.127(3) 0.0000(14) 0.060(2) 0.0017(17)
C10 0.0514(14) 0.0412(14) 0.0509(14) 0.0025(12) 0.0213(12) 0.0015(12)
C11 0.072(2) 0.0498(17) 0.115(3) -0.0058(15) 0.058(2) -0.0102(18)
C12 0.125(3) 0.0403(18) 0.207(5) -0.0034(19) 0.129(4) -0.002(2)
C13 0.0498(14) 0.0421(14) 0.0511(14) -0.0017(12) 0.0212(12) -0.0025(12)
C14 0.0729(19) 0.0648(19) 0.0495(16) 0.0116(15) 0.0237(14) 0.0013(14)
C15 0.085(2) 0.076(2) 0.0535(17) 0.0053(18) 0.0341(17) -0.0119(16)
C16 0.0660(18) 0.0562(17) 0.0682(19) 0.0057(15) 0.0331(16) -0.0144(15)
C17 0.0460(14) 0.0418(14) 0.0591(16) -0.0015(11) 0.0220(12) -0.0048(12)
C18 0.0554(16) 0.0547(17) 0.078(2) 0.0116(14) 0.0267(15) 0.0047(16)
C19 0.0663(19) 0.072(2) 0.0645(19) 0.0131(16) 0.0199(15) 0.0188(17)
C20 0.0713(19) 0.079(2) 0.0498(16) 0.0009(17) 0.0251(15) 0.0072(16)
C21 0.0539(15) 0.0524(16) 0.0544(16) 0.0012(13) 0.0278(13) -0.0030(13)
C22 0.0424(13) 0.0376(13) 0.0499(14) -0.0053(10) 0.0191(11) -0.0039(11)

loop_
_atom_type_symbol
_atom_type_description
_atom_type_scat_dispersion_real
_atom_type_scat_dispersion_imag
_atom_type_scat_source
C C 0.0033 0.0016 'International Tables Vol C Tables 4.2.6.8 and 6.1.1.4'
H H 0.0000 0.0000 'International Tables Vol C Tables 4.2.6.8 and 6.1.1.4'

loop_
_geom_angle_atom_site_label_1
_geom_angle_atom_site_label_2
_geom_angle_atom_site_label_3
_geom_angle
C6 C1 C2 121.6(3)
C6 C1 H1 119.2
C2 C1 H1 119.2
C3 C2 C1 120.6(4)
C3 C2 H2 119.7
C1 C2 H2 119.7
C2 C3 C4 119.4(3)
C2 C3 H3 120.3
C4 C3 H3 120.3
C3 C4 C5 120.6(4)
C3 C4 H4 119.7
C5 C4 H4 119.7
C6 C5 C4 120.4(4)
C6 C5 H5 119.8
C4 C5 H5 119.8
C1 C6 C5 117.5(3)
C1 C6 C7 121.2(4)
C5 C6 C7 121.3(4)
C8 C7 C12 120.5(3)
C8 C7 C6 118.3(3)
C12 C7 C6 116.9(3)
C8 C7 H7 97.0
C12 C7 H7 97.0
C6 C7 H7 97.0
C7 C8 C9 118.2(3)
C7 C8 H8A 107.8
C9 C8 H8A 107.8
C7 C8 H8B 107.8
C9 C8 H8B 107.8
H8A C8 H8B 107.1
C10 C9 C8 119.3(3)
C10 C9 H9 120.3
C8 C9 H9 120.3
C9 C10 C11 121.2(2)
C9 C10 C13 120.5(2)
C11 C10 C13 118.2(2)
C10 C11 C12 118.2(3)
C10 C11 H11A 107.8
C12 C11 H11A 107.8
C10 C11 H11B 107.8
C12 C11 H11B 107.8
H11A C11 H11B 107.1
C7 C12 C11 116.8(3)
C7 C12 H12A 108.1
C11 C12 H12A 108.1
C7 C12 H12B 108.1
C11 C12 H12B 108.1
H12A C12 H12B 107.3
C14 C13 C22 118.8(2)
C14 C13 C10 120.7(2)
C22 C13 C10 120.5(2)
C13 C14 C15 121.6(3)
C13 C14 H14 119.2
C15 C14 H14 119.2
C16 C15 C14 120.9(3)
C16 C15 H15 119.6
C14 C15 H15 119.6
C15 C16 C17 120.1(3)
C15 C16 H16 119.9
C17 C16 H16 119.9
C16 C17 C18 121.6(3)
C16 C17 C22 119.6(2)
C18 C17 C22 118.9(2)
C19 C18 C17 121.4(3)
C19 C18 H18 119.3
C17 C18 H18 119.3
C18 C19 C20 119.8(3)
C18 C19 H19 120.1
C20 C19 H19 120.1
C21 C20 C19 121.1(3)
C21 C20 H20 119.4
C19 C20 H20 119.4
C20 C21 C22 120.9(3)
C20 C21 H21 119.5
C22 C21 H21 119.5
C21 C22 C17 117.9(2)
C21 C22 C13 123.0(2)
C17 C22 C13 119.0(2)

loop_
_geom_bond_atom_site_label_1
_geom_bond_atom_site_label_2
_geom_bond_distance
C1 C6 1.367(5)
C1 C2 1.377(5)
C1 H1 0.9300
C2 C3 1.339(6)
C2 H2 0.9300
C3 C4 1.359(6)
C3 H3 0.9300
C4 C5 1.389(5)
C4 H4 0.9300
C5 C6 1.373(5)
C5 H5 0.9300
C6 C7 1.511(4)
C7 C8 1.391(5)
C7 C12 1.409(5)
C7 H7 0.9800
C8 C9 1.496(4)
C8 H8A 0.9700
C8 H8B 0.9700
C9 C10 1.392(4)
C9 H9 0.9300
C10 C11 1.420(4)
C10 C13 1.491(3)
C11 C12 1.497(4)
C11 H11A 0.9700
C11 H11B 0.9700
C12 H12A 0.9700
C12 H12B 0.9700
C13 C14 1.373(4)
C13 C22 1.432(4)
C14 C15 1.396(4)
C14 H14 0.9300
C15 C16 1.357(4)
C15 H15 0.9300
C16 C17 1.412(4)
C16 H16 0.9300
C17 C18 1.412(4)
C17 C22 1.421(3)
C18 C19 1.357(4)
C18 H18 0.9300
C19 C20 1.392(4)
C19 H19 0.9300
C20 C21 1.358(4)
C20 H20 0.9300
C21 C22 1.419(4)
C21 H21 0.9300

loop_
_geom_hbond_atom_site_label_D
_geom_hbond_atom_site_label_H
_geom_hbond_atom_site_label_A
_geom_hbond_site_symmetry_A
_geom_hbond_distance_DH
_geom_hbond_distance_HA
_geom_hbond_distance_DA
_geom_hbond_angle_DHA
C3 H3 Cg1 2_545 0.93 2.69 3.616(4) 176
C9 H9 Cg1 1_565 0.93 2.98 3.787(5) 146
C12 H12A Cg4 1_545 0.97 2.81 3.746(3) 163
C18 H18 Cg4 2_655 0.93 2.71 3.616(4) 166

loop_
_geom_torsion_atom_site_label_1
_geom_torsion_atom_site_label_2
_geom_torsion_atom_site_label_3
_geom_torsion_atom_site_label_4
_geom_torsion
_geom_torsion_publ_flag
C6 C1 C2 C3 0.4(5) ?
C1 C2 C3 C4 0.1(5) ?
C2 C3 C4 C5 -0.4(5) ?
C3 C4 C5 C6 0.2(5) ?
C2 C1 C6 C5 -0.6(5) ?
C2 C1 C6 C7 179.2(3) ?
C4 C5 C6 C1 0.3(5) ?
C4 C5 C6 C7 -179.5(3) ?
C1 C6 C7 C8 -68.6(6) y
C5 C6 C7 C8 111.3(5) ?
C1 C6 C7 C12 88.1(5) ?
C5 C6 C7 C12 -92.0(6) ?
C12 C7 C8 C9 20.9(8) y
C6 C7 C8 C9 176.7(4) ?
C7 C8 C9 C10 -2.1(7) ?
C8 C9 C10 C11 -7.0(5) ?
C8 C9 C10 C13 172.9(3) ?
C9 C10 C11 C12 -1.8(5) ?
C13 C10 C11 C12 178.3(3) ?
C8 C7 C12 C11 -29.4(7) y
C6 C7 C12 C11 174.4(4) ?
C10 C11 C12 C7 19.6(6) ?
C9 C10 C13 C14 110.5(3) ?
C11 C10 C13 C14 -69.6(4) ?
C9 C10 C13 C22 -71.8(4) y
C11 C10 C13 C22 108.0(3) ?
C22 C13 C14 C15 0.2(4) ?
C10 C13 C14 C15 177.8(3) ?
C13 C14 C15 C16 -0.3(5) ?
C14 C15 C16 C17 0.5(5) ?
C15 C16 C17 C18 -179.4(3) ?
C15 C16 C17 C22 -0.5(4) ?
C16 C17 C18 C19 179.1(3) ?
C22 C17 C18 C19 0.1(4) ?
C17 C18 C19 C20 -0.1(5) ?
C18 C19 C20 C21 0.2(5) ?
C19 C20 C21 C22 -0.3(5) ?
C20 C21 C22 C17 0.3(4) ?
C20 C21 C22 C13 -179.2(3) ?
C16 C17 C22 C21 -179.2(2) ?
C18 C17 C22 C21 -0.2(4) ?
C16 C17 C22 C13 0.3(4) ?
C18 C17 C22 C13 179.3(2) ?
C14 C13 C22 C21 179.3(3) ?
C10 C13 C22 C21 1.6(4) ?
C14 C13 C22 C17 -0.1(4) ?
C10 C13 C22 C17 -177.8(2) ?

loop_
_cod_related_entry_id
_cod_related_entry_database
_cod_related_entry_code
1 ChemSpider 21125807
